data_7026107
loop_
_publ_author_name
'Durran, Sean E.'
'Elsegood, Mark R. J.'
'Hammond, Shelly R.'
'Smith, Martin B.'

_publ_section_title
;
 Flexible kappa4-PNN'O-tetradentate ligands: synthesis, complexation and
 structural studies.
;
_journal_issue 30
_journal_name_full 'Dalton transactions (Cambridge, England : 2003)'
_journal_page_first 7136
_journal_page_last 7146
_journal_paper_doi 10.1039/c0dt00200c
_journal_volume 39
_journal_year 2010
_chemical_formula_moiety 'C30 H29 N2 O2 P Pt, 2(C7 H8)'
_chemical_formula_sum 'C44 H45 N2 O2 P Pt'
_chemical_formula_weight 859.88
_chemical_name_systematic
;
?
;
_space_group_IT_number 14
_symmetry_cell_setting monoclinic
_symmetry_space_group_name_Hall '-P 2yn'
_symmetry_space_group_name_H-M 'P 1 21/n 1'
_atom_sites_solution_hydrogens geom
_atom_sites_solution_primary heavy
_atom_sites_solution_secondary difmap
_audit_creation_method SHELXL-97
_cell_angle_alpha 90.00
_cell_angle_beta 95.8849(9)
_cell_angle_gamma 90.00
_cell_formula_units_Z 4
_cell_length_a 14.8590(8)
_cell_length_b 15.6070(8)
_cell_length_c 16.2867(9)
_cell_measurement_reflns_used 10344
_cell_measurement_temperature 150(2)
_cell_measurement_theta_max 28.50
_cell_measurement_theta_min 2.35
_cell_volume 3757.1(3)
_computing_cell_refinement 'Bruker SAINT'
_computing_data_collection 'Bruker SMART'
_computing_data_reduction 'Bruker SAINT'
_computing_molecular_graphics 'Bruker SHELXTL'
_computing_publication_material 'Bruker SHELXTL and local programs'
_computing_structure_refinement 'SHELXL-97 (Sheldrick, 2008)'
_computing_structure_solution 'SHELXS-97 (Sheldrick, 2008)'
_diffrn_ambient_temperature 150(2)
_diffrn_measured_fraction_theta_full 0.997
_diffrn_measured_fraction_theta_max 0.900
_diffrn_measurement_device_type 'Bruker SMART 1000 CCD diffractometer'
_diffrn_measurement_method '\w rotation with narrow frames'
_diffrn_radiation_monochromator graphite
_diffrn_radiation_source 'sealed tube'
_diffrn_radiation_type MoK\a
_diffrn_radiation_wavelength 0.71073
_diffrn_reflns_av_R_equivalents 0.0378
_diffrn_reflns_av_sigmaI/netI 0.0464
_diffrn_reflns_limit_h_max 19
_diffrn_reflns_limit_h_min -19
_diffrn_reflns_limit_k_max 21
_diffrn_reflns_limit_k_min -20
_diffrn_reflns_limit_l_max 21
_diffrn_reflns_limit_l_min -20
_diffrn_reflns_number 29318
_diffrn_reflns_theta_full 26.00
_diffrn_reflns_theta_max 29.05
_diffrn_reflns_theta_min 1.77
_diffrn_standards_decay_% 0
_diffrn_standards_number 0
_exptl_absorpt_coefficient_mu 3.817
_exptl_absorpt_correction_T_max 0.617
_exptl_absorpt_correction_T_min 0.366
_exptl_absorpt_correction_type multi-scan
_exptl_absorpt_process_details 'SADABS v2.10 (Sheldrick, 2003)'
_exptl_crystal_colour yellow
_exptl_crystal_density_diffrn 1.520
_exptl_crystal_density_method 'not measured'
_exptl_crystal_description block
_exptl_crystal_F_000 1728
_exptl_crystal_size_max 0.33
_exptl_crystal_size_mid 0.32
_exptl_crystal_size_min 0.14
_refine_diff_density_max 1.051
_refine_diff_density_min -1.060
_refine_diff_density_rms 0.125
_refine_ls_extinction_method none
_refine_ls_goodness_of_fit_ref 1.061
_refine_ls_hydrogen_treatment mixed
_refine_ls_matrix_type full
_refine_ls_number_parameters 523
_refine_ls_number_reflns 9048
_refine_ls_number_restraints 321
_refine_ls_restrained_S_all 1.052
_refine_ls_R_factor_all 0.0573
_refine_ls_R_factor_gt 0.0322
_refine_ls_shift/su_max 0.002
_refine_ls_shift/su_mean 0.000
_refine_ls_structure_factor_coef Fsqd
_refine_ls_weighting_details 'calc w=1/[\s^2^(Fo^2^)+(0.0188P)^2^+5.8336P] where P=(Fo^2^+2Fc^2^)/3'
_refine_ls_weighting_scheme calc
_refine_ls_wR_factor_gt 0.0571
_refine_ls_wR_factor_ref 0.0653
_reflns_number_gt 6720
_reflns_number_total 9048
_reflns_threshold_expression I>2\s(I)
_cod_data_source_file c0dt00200c.txt
_cod_data_source_block 8d
_cod_original_sg_symbol_H-M P2(1)/n
_cod_database_code 7026107

loop_
_symmetry_equiv_pos_as_xyz
'x, y, z'
'-x+1/2, y+1/2, -z+1/2'
'-x, -y, -z'
'x-1/2, -y-1/2, z-1/2'

loop_
_atom_site_label
_atom_site_type_symbol
_atom_site_fract_x
_atom_site_fract_y
_atom_site_fract_z
_atom_site_U_iso_or_equiv
_atom_site_adp_type
_atom_site_occupancy
_atom_site_symmetry_multiplicity
_atom_site_calc_flag
_atom_site_refinement_flags
_atom_site_disorder_assembly
_atom_site_disorder_group
Pt1 Pt 0.524063(9) 0.335864(9) 0.842356(9) 0.02175(5) Uani 1 1 d . . .
P1 P 0.65992(6) 0.28835(6) 0.88312(6) 0.0215(2) Uani 1 1 d . . .
N1 N 0.4566(2) 0.2376(2) 0.8964(2) 0.0268(7) Uani 1 1 d . . .
N2 N 0.3917(2) 0.3713(2) 0.8062(2) 0.0274(7) Uani 1 1 d . . .
C1 C 0.6589(3) 0.2082(2) 0.9650(2) 0.0235(8) Uani 1 1 d . . .
C2 C 0.7391(3) 0.1900(3) 1.0134(3) 0.0320(10) Uani 1 1 d . . .
H2A H 0.7922 0.2213 1.0046 0.038 Uiso 1 1 calc R . .
C3 C 0.7439(3) 0.1273(3) 1.0743(3) 0.0379(10) Uani 1 1 d . . .
H3 H 0.7994 0.1166 1.1070 0.045 Uiso 1 1 calc R . .
C4 C 0.6679(3) 0.0808(3) 1.0871(3) 0.0388(11) Uani 1 1 d . . .
H4 H 0.6709 0.0375 1.1283 0.047 Uiso 1 1 calc R . .
C5 C 0.5875(3) 0.0972(2) 1.0399(3) 0.0331(10) Uani 1 1 d . . .
H5 H 0.5356 0.0642 1.0484 0.040 Uiso 1 1 calc R . .
C6 C 0.5804(3) 0.1615(2) 0.9795(2) 0.0256(8) Uani 1 1 d . . .
C7 C 0.4876(3) 0.1750(2) 0.9410(2) 0.0299(9) Uani 1 1 d . . .
H7 H 0.4453 0.1314 0.9506 0.036 Uiso 1 1 calc R . .
C8 C 0.3563(3) 0.2384(3) 0.8720(3) 0.0345(10) Uani 1 1 d . . .
H8 H 0.3348 0.1784 0.8607 0.041 Uiso 1 1 calc R . .
C9 C 0.3079(3) 0.2758(3) 0.9412(3) 0.0456(12) Uani 1 1 d . . .
H9A H 0.3248 0.3362 0.9490 0.068 Uiso 1 1 calc R . .
H9B H 0.3253 0.2441 0.9923 0.068 Uiso 1 1 calc R . .
H9C H 0.2424 0.2713 0.9270 0.068 Uiso 1 1 calc R . .
C10 C 0.3400(3) 0.2911(3) 0.7935(3) 0.0363(10) Uani 1 1 d . . .
H10A H 0.3603 0.2589 0.7463 0.044 Uiso 1 1 calc R . .
H10B H 0.2747 0.3038 0.7814 0.044 Uiso 1 1 calc R . .
C11 C 0.3461(3) 0.4441(3) 0.7990(2) 0.0274(9) Uani 1 1 d . . .
O1 O 0.26366(18) 0.4484(2) 0.76869(18) 0.0388(7) Uani 1 1 d . . .
C12 C 0.3903(3) 0.5260(2) 0.8275(2) 0.0255(8) Uani 1 1 d . . .
C13 C 0.3532(3) 0.6038(3) 0.7957(3) 0.0336(10) Uani 1 1 d . . .
O2 O 0.2786(2) 0.6056(2) 0.7410(2) 0.0504(10) Uani 1 1 d . . .
H2 H 0.261(4) 0.558(4) 0.747(4) 0.076 Uiso 1 1 d . . .
C14 C 0.3933(3) 0.6817(3) 0.8205(3) 0.0391(11) Uani 1 1 d . . .
H14 H 0.3700 0.7338 0.7966 0.047 Uiso 1 1 calc R . .
C15 C 0.4665(3) 0.6832(3) 0.8796(3) 0.0359(10) Uani 1 1 d . . .
H15 H 0.4944 0.7362 0.8955 0.043 Uiso 1 1 calc R . .
C16 C 0.4994(3) 0.6081(3) 0.9160(3) 0.0304(9) Uani 1 1 d . . .
H16 H 0.5483 0.6095 0.9584 0.036 Uiso 1 1 calc R . .
C17 C 0.4609(3) 0.5307(3) 0.8904(2) 0.0270(9) Uani 1 1 d . . .
H17 H 0.4833 0.4793 0.9163 0.032 Uiso 1 1 calc R . .
C18 C 0.7392(2) 0.3695(2) 0.9264(2) 0.0232(8) Uani 1 1 d . . .
C19 C 0.7289(3) 0.4038(3) 1.0040(3) 0.0325(10) Uani 1 1 d . . .
H19 H 0.6841 0.3814 1.0358 0.039 Uiso 1 1 calc R . .
C20 C 0.7838(3) 0.4703(3) 1.0345(3) 0.0392(11) Uani 1 1 d . . .
H20 H 0.7766 0.4934 1.0874 0.047 Uiso 1 1 calc R . .
C21 C 0.8486(3) 0.5035(3) 0.9893(3) 0.0357(10) Uani 1 1 d . . .
H21 H 0.8865 0.5488 1.0111 0.043 Uiso 1 1 calc R . .
C22 C 0.8581(3) 0.4709(3) 0.9125(3) 0.0368(10) Uani 1 1 d . . .
H22 H 0.9024 0.4944 0.8808 0.044 Uiso 1 1 calc R . .
C23 C 0.8040(3) 0.4041(2) 0.8807(2) 0.0285(9) Uani 1 1 d . . .
H23 H 0.8114 0.3819 0.8275 0.034 Uiso 1 1 calc R . .
C24 C 0.7167(2) 0.2342(2) 0.8031(2) 0.0233(8) Uani 1 1 d . . .
C25 C 0.8025(3) 0.1979(3) 0.8182(3) 0.0319(9) Uani 1 1 d . . .
H25 H 0.8353 0.2030 0.8711 0.038 Uiso 1 1 calc R . .
C26 C 0.8398(3) 0.1545(3) 0.7560(3) 0.0373(10) Uani 1 1 d . . .
H26 H 0.8983 0.1299 0.7665 0.045 Uiso 1 1 calc R . .
C27 C 0.7929(3) 0.1465(3) 0.6787(3) 0.0380(11) Uani 1 1 d . . .
H27 H 0.8187 0.1159 0.6364 0.046 Uiso 1 1 calc R . .
C28 C 0.7084(3) 0.1832(3) 0.6629(3) 0.0369(10) Uani 1 1 d . . .
H28 H 0.6762 0.1785 0.6096 0.044 Uiso 1 1 calc R . .
C29 C 0.6709(3) 0.2268(2) 0.7249(3) 0.0307(9) Uani 1 1 d . . .
H29 H 0.6129 0.2522 0.7137 0.037 Uiso 1 1 calc R . .
C30 C 0.5806(3) 0.4298(2) 0.7749(3) 0.0295(9) Uani 1 1 d . . .
H30A H 0.5329 0.4581 0.7386 0.044 Uiso 1 1 calc R . .
H30B H 0.6246 0.4038 0.7415 0.044 Uiso 1 1 calc R . .
H30C H 0.6111 0.4721 0.8125 0.044 Uiso 1 1 calc R . .
C31 C 0.5649(4) 0.3647(4) 0.4688(4) 0.0688(17) Uani 1 1 d D . .
C32 C 0.5508(3) 0.2911(4) 0.4210(3) 0.0627(16) Uani 1 1 d D . .
H32 H 0.5704 0.2883 0.3673 0.075 Uiso 1 1 calc R . .
C33 C 0.5084(4) 0.2235(4) 0.4526(4) 0.0697(18) Uani 1 1 d D . .
H33 H 0.4994 0.1732 0.4198 0.084 Uiso 1 1 calc R . .
C34 C 0.4774(4) 0.2238(5) 0.5308(5) 0.093(3) Uani 1 1 d D . .
H34 H 0.4488 0.1751 0.5517 0.112 Uiso 1 1 calc R . .
C35 C 0.4906(4) 0.2980(6) 0.5759(4) 0.098(3) Uani 1 1 d D . .
H35 H 0.4684 0.3016 0.6285 0.117 Uiso 1 1 calc R . .
C36 C 0.5348(4) 0.3665(4) 0.5468(3) 0.074(2) Uani 1 1 d D . .
H36 H 0.5451 0.4160 0.5803 0.089 Uiso 1 1 calc R . .
C37 C 0.6135(5) 0.4360(5) 0.4362(5) 0.113(3) Uani 1 1 d D . .
H37A H 0.6178 0.4832 0.4761 0.169 Uiso 1 1 calc R . .
H37B H 0.5809 0.4555 0.3841 0.169 Uiso 1 1 calc R . .
H37C H 0.6744 0.4173 0.4263 0.169 Uiso 1 1 calc R . .
C38 C -0.1045(6) 0.4404(5) 0.6856(8) 0.0457(17) Uani 0.524(6) 1 d PDU A 1
C39 C -0.0353(7) 0.3893(6) 0.7229(8) 0.0505(18) Uani 0.524(6) 1 d PDU A 1
H39 H -0.0402 0.3287 0.7190 0.061 Uiso 0.524(6) 1 calc PR A 1
C40 C 0.0395(11) 0.4252(7) 0.7650(17) 0.056(2) Uani 0.524(6) 1 d PDU A 1
H40 H 0.0844 0.3894 0.7930 0.067 Uiso 0.524(6) 1 calc PR A 1
C41 C 0.0506(6) 0.5137(6) 0.7674(6) 0.0517(19) Uani 0.524(6) 1 d PDU A 1
H41 H 0.1049 0.5388 0.7924 0.062 Uiso 0.524(6) 1 calc PR A 1
C42 C -0.0198(5) 0.5643(5) 0.7322(6) 0.0474(18) Uani 0.524(6) 1 d PDU A 1
H42 H -0.0142 0.6249 0.7351 0.057 Uiso 0.524(6) 1 calc PR A 1
C43 C -0.0973(6) 0.5290(5) 0.6932(8) 0.0418(19) Uani 0.524(6) 1 d PDU A 1
H43 H -0.1458 0.5648 0.6715 0.050 Uiso 0.524(6) 1 calc PR A 1
C44 C -0.1856(6) 0.4016(7) 0.6416(6) 0.063(3) Uani 0.524(6) 1 d PDU A 1
H44A H -0.1842 0.4092 0.5820 0.095 Uiso 0.524(6) 1 calc PR A 1
H44B H -0.2397 0.4293 0.6590 0.095 Uiso 0.524(6) 1 calc PR A 1
H44C H -0.1870 0.3403 0.6544 0.095 Uiso 0.524(6) 1 calc PR A 1
C38X C -0.1261(6) 0.4599(5) 0.6703(9) 0.0435(18) Uani 0.476(6) 1 d PDU A 2
C39X C -0.0953(6) 0.3776(5) 0.6916(6) 0.0428(18) Uani 0.476(6) 1 d PDU A 2
H39X H -0.1310 0.3291 0.6743 0.051 Uiso 0.476(6) 1 calc PR A 2
C40X C -0.0136(7) 0.3667(6) 0.7376(9) 0.050(2) Uani 0.476(6) 1 d PDU A 2
H40X H 0.0042 0.3107 0.7554 0.060 Uiso 0.476(6) 1 calc PR A 2
C41X C 0.0438(13) 0.4348(7) 0.7590(19) 0.056(2) Uani 0.476(6) 1 d PDU A 2
H41X H 0.1026 0.4259 0.7865 0.067 Uiso 0.476(6) 1 calc PR A 2
C42X C 0.0123(7) 0.5167(8) 0.7389(7) 0.0576(19) Uani 0.476(6) 1 d PDU A 2
H42X H 0.0472 0.5651 0.7578 0.069 Uiso 0.476(6) 1 calc PR A 2
C43X C -0.0688(7) 0.5281(6) 0.6918(9) 0.047(2) Uani 0.476(6) 1 d PDU A 2
H43X H -0.0861 0.5841 0.6736 0.056 Uiso 0.476(6) 1 calc PR A 2
C44X C -0.2151(6) 0.4726(8) 0.6233(7) 0.068(3) Uani 0.476(6) 1 d PDU A 2
H44D H -0.2564 0.4994 0.6589 0.103 Uiso 0.476(6) 1 calc PR A 2
H44E H -0.2397 0.4171 0.6038 0.103 Uiso 0.476(6) 1 calc PR A 2
H44F H -0.2085 0.5099 0.5758 0.103 Uiso 0.476(6) 1 calc PR A 2

loop_
_atom_site_aniso_label
_atom_site_aniso_U_11
_atom_site_aniso_U_22
_atom_site_aniso_U_33
_atom_site_aniso_U_23
_atom_site_aniso_U_13
_atom_site_aniso_U_12
Pt1 0.02032(7) 0.02122(7) 0.02363(8) -0.00160(7) 0.00193(5) 0.00052(7)
P1 0.0221(5) 0.0209(5) 0.0219(5) -0.0015(4) 0.0035(4) 0.0009(4)
N1 0.0263(17) 0.0261(17) 0.0280(19) -0.0045(15) 0.0018(15) -0.0047(14)
N2 0.0250(17) 0.0265(16) 0.0294(19) -0.0023(15) -0.0030(15) 0.0006(14)
C1 0.031(2) 0.0194(18) 0.021(2) -0.0024(16) 0.0031(16) 0.0014(16)
C2 0.032(2) 0.035(2) 0.028(2) -0.0005(18) 0.0008(18) -0.0004(17)
C3 0.041(3) 0.040(2) 0.031(3) 0.003(2) -0.003(2) 0.007(2)
C4 0.052(3) 0.036(2) 0.028(2) 0.007(2) 0.003(2) 0.004(2)
C5 0.042(3) 0.026(2) 0.032(2) 0.0014(18) 0.010(2) -0.0051(18)
C6 0.033(2) 0.0209(18) 0.023(2) -0.0032(17) 0.0034(16) -0.0031(17)
C7 0.032(2) 0.027(2) 0.032(2) -0.0035(18) 0.0076(18) -0.0065(17)
C8 0.025(2) 0.036(2) 0.041(3) -0.001(2) -0.0054(19) -0.0083(18)
C9 0.029(2) 0.061(3) 0.048(3) -0.002(3) 0.006(2) -0.005(2)
C10 0.032(2) 0.036(2) 0.039(3) -0.008(2) -0.003(2) -0.0010(19)
C11 0.024(2) 0.038(2) 0.020(2) -0.0060(17) 0.0016(16) 0.0017(17)
O1 0.0251(15) 0.0495(18) 0.0389(18) -0.0094(15) -0.0113(13) 0.0085(13)
C12 0.028(2) 0.029(2) 0.020(2) -0.0017(16) 0.0040(16) 0.0080(16)
C13 0.035(2) 0.040(2) 0.025(2) 0.0011(19) 0.0050(19) 0.0182(19)
O2 0.051(2) 0.051(2) 0.046(2) 0.0049(18) -0.0145(17) 0.0206(17)
C14 0.057(3) 0.032(2) 0.029(2) 0.0037(19) 0.006(2) 0.013(2)
C15 0.046(3) 0.028(2) 0.036(3) -0.0032(18) 0.018(2) -0.0004(18)
C16 0.029(2) 0.036(2) 0.027(2) -0.0054(18) 0.0058(18) -0.0029(18)
C17 0.028(2) 0.031(2) 0.022(2) -0.0019(17) 0.0042(17) 0.0031(16)
C18 0.0207(18) 0.0255(18) 0.023(2) -0.0004(16) 0.0014(16) 0.0026(15)
C19 0.028(2) 0.037(2) 0.034(3) -0.0063(19) 0.0093(18) -0.0069(18)
C20 0.044(3) 0.042(3) 0.033(3) -0.018(2) 0.011(2) -0.008(2)
C21 0.032(2) 0.036(2) 0.040(3) -0.008(2) 0.005(2) -0.0108(19)
C22 0.038(2) 0.035(2) 0.038(3) 0.002(2) 0.010(2) -0.0092(19)
C23 0.035(2) 0.028(2) 0.024(2) -0.0032(17) 0.0084(18) -0.0014(17)
C24 0.025(2) 0.0213(19) 0.025(2) -0.0013(16) 0.0068(17) -0.0017(15)
C25 0.029(2) 0.035(2) 0.031(2) -0.0031(19) 0.0026(18) 0.0013(18)
C26 0.029(2) 0.039(2) 0.045(3) -0.007(2) 0.011(2) 0.0065(19)
C27 0.044(3) 0.035(3) 0.038(3) -0.011(2) 0.018(2) 0.0008(19)
C28 0.041(2) 0.041(3) 0.029(2) -0.0104(19) 0.005(2) 0.002(2)
C29 0.032(2) 0.031(2) 0.029(2) -0.0038(18) -0.0004(18) 0.0054(18)
C30 0.028(2) 0.028(2) 0.032(2) 0.0038(18) 0.0047(18) 0.0026(17)
C31 0.044(3) 0.073(4) 0.086(5) 0.002(4) -0.006(3) 0.009(3)
C32 0.044(3) 0.081(4) 0.060(4) -0.024(3) -0.009(3) 0.019(3)
C33 0.049(4) 0.085(5) 0.072(5) -0.010(4) -0.011(3) 0.019(3)
C34 0.045(4) 0.104(6) 0.123(7) -0.010(5) -0.026(4) 0.027(4)
C35 0.048(4) 0.172(9) 0.071(5) 0.042(6) -0.008(4) 0.028(5)
C36 0.054(4) 0.112(6) 0.053(4) -0.041(4) -0.011(3) 0.025(4)
C37 0.125(7) 0.121(7) 0.096(6) 0.007(5) 0.029(5) 0.013(6)
C38 0.049(4) 0.054(3) 0.038(4) 0.006(4) 0.020(3) 0.009(3)
C39 0.054(4) 0.056(4) 0.045(4) 0.006(4) 0.025(3) 0.018(3)
C40 0.050(4) 0.069(3) 0.051(4) 0.013(4) 0.022(3) 0.015(3)
C41 0.040(4) 0.069(4) 0.049(5) 0.012(4) 0.019(3) 0.013(3)
C42 0.044(4) 0.056(4) 0.044(4) 0.012(4) 0.018(3) 0.007(3)
C43 0.041(4) 0.049(3) 0.040(4) 0.015(3) 0.025(4) 0.007(3)
C44 0.065(5) 0.079(6) 0.048(6) 0.001(5) 0.013(4) -0.010(5)
C38X 0.045(4) 0.051(4) 0.039(4) 0.011(4) 0.026(3) 0.012(3)
C39X 0.048(4) 0.048(3) 0.036(4) 0.011(4) 0.021(3) 0.011(3)
C40X 0.049(4) 0.063(4) 0.041(5) 0.005(4) 0.017(3) 0.018(3)
C41X 0.047(4) 0.074(4) 0.050(5) 0.007(4) 0.020(4) 0.012(3)
C42X 0.055(4) 0.069(4) 0.052(4) 0.009(4) 0.023(3) 0.005(4)
C43X 0.053(4) 0.048(3) 0.044(4) 0.010(3) 0.029(4) 0.008(3)
C44X 0.053(5) 0.096(8) 0.058(7) 0.036(6) 0.011(4) 0.013(5)

loop_
_atom_type_symbol
_atom_type_description
_atom_type_scat_dispersion_real
_atom_type_scat_dispersion_imag
_atom_type_scat_source
C C 0.0033 0.0016 'International Tables Vol C Tables 4.2.6.8 and 6.1.1.4'
H H 0.0000 0.0000 'International Tables Vol C Tables 4.2.6.8 and 6.1.1.4'
N N 0.0061 0.0033 'International Tables Vol C Tables 4.2.6.8 and 6.1.1.4'
O O 0.0106 0.0060 'International Tables Vol C Tables 4.2.6.8 and 6.1.1.4'
P P 0.1023 0.0942 'International Tables Vol C Tables 4.2.6.8 and 6.1.1.4'
Pt Pt -1.7033 8.3905 'International Tables Vol C Tables 4.2.6.8 and 6.1.1.4'

loop_
_geom_angle_atom_site_label_1
_geom_angle_atom_site_label_2
_geom_angle_atom_site_label_3
_geom_angle
C30 Pt1 N2 94.90(14)
C30 Pt1 N1 172.59(14)
N2 Pt1 N1 80.31(13)
C30 Pt1 P1 89.38(11)
N2 Pt1 P1 175.43(9)
N1 Pt1 P1 95.27(9)
C18 P1 C24 105.66(17)
C18 P1 C1 104.30(17)
C24 P1 C1 103.99(17)
C18 P1 Pt1 114.91(12)
C24 P1 Pt1 114.76(13)
C1 P1 Pt1 112.10(13)
C7 N1 C8 116.6(3)
C7 N1 Pt1 130.2(3)
C8 N1 Pt1 113.0(2)
C11 N2 C10 117.6(3)
C11 N2 Pt1 135.9(3)
C10 N2 Pt1 106.2(2)
C2 C1 C6 118.4(4)
C2 C1 P1 118.8(3)
C6 C1 P1 122.8(3)
C1 C2 C3 121.7(4)
C4 C3 C2 119.8(4)
C3 C4 C5 119.7(4)
C4 C5 C6 121.6(4)
C5 C6 C1 118.8(4)
C5 C6 C7 113.7(3)
C1 C6 C7 127.4(4)
N1 C7 C6 128.4(4)
N1 C8 C9 109.9(3)
N1 C8 C10 107.2(3)
C9 C8 C10 111.8(4)
N2 C10 C8 107.9(3)
O1 C11 N2 122.9(4)
O1 C11 C12 116.8(3)
N2 C11 C12 120.3(3)
C17 C12 C13 117.6(4)
C17 C12 C11 123.3(3)
C13 C12 C11 118.8(4)
O2 C13 C14 118.0(4)
O2 C13 C12 121.7(4)
C14 C13 C12 120.3(4)
C15 C14 C13 120.0(4)
C14 C15 C16 120.4(4)
C15 C16 C17 119.7(4)
C16 C17 C12 121.7(4)
C23 C18 C19 118.9(4)
C23 C18 P1 121.4(3)
C19 C18 P1 119.4(3)
C20 C19 C18 119.9(4)
C21 C20 C19 120.8(4)
C22 C21 C20 119.6(4)
C21 C22 C23 120.7(4)
C22 C23 C18 120.1(4)
C29 C24 C25 118.8(4)
C29 C24 P1 118.3(3)
C25 C24 P1 122.9(3)
C26 C25 C24 120.0(4)
C25 C26 C27 120.6(4)
C28 C27 C26 119.8(4)
C27 C28 C29 119.7(4)
C28 C29 C24 121.1(4)
C32 C31 C36 119.0(6)
C32 C31 C37 118.6(6)
C36 C31 C37 122.4(6)
C33 C32 C31 118.6(5)
C32 C33 C34 123.5(6)
C35 C34 C33 116.6(7)
C36 C35 C34 121.4(6)
C35 C36 C31 120.8(6)
C39 C38 C43 119.0(7)
C39 C38 C44 120.6(7)
C43 C38 C44 120.3(7)
C40 C39 C38 120.8(8)
C39 C40 C41 120.6(9)
C42 C41 C40 118.2(9)
C43 C42 C41 121.5(8)
C42 C43 C38 119.6(7)
C43X C38X C39X 117.8(8)
C43X C38X C44X 121.6(7)
C39X C38X C44X 120.5(7)
C40X C39X C38X 120.0(8)
C39X C40X C41X 122.0(9)
C40X C41X C42X 117.6(10)
C43X C42X C41X 120.5(9)
C42X C43X C38X 121.5(8)

loop_
_geom_bond_atom_site_label_1
_geom_bond_atom_site_label_2
_geom_bond_distance
Pt1 C30 2.061(4)
Pt1 N2 2.070(3)
Pt1 N1 2.077(3)
Pt1 P1 2.1889(10)
P1 C18 1.821(4)
P1 C24 1.830(4)
P1 C1 1.831(4)
N1 C7 1.275(5)
N1 C8 1.502(5)
N2 C11 1.321(5)
N2 C10 1.472(5)
C1 C2 1.389(5)
C1 C6 1.415(5)
C2 C3 1.390(6)
C3 C4 1.376(6)
C4 C5 1.377(6)
C5 C6 1.401(5)
C6 C7 1.470(5)
C8 C9 1.514(6)
C8 C10 1.518(6)
C11 O1 1.275(4)
C11 C12 1.490(5)
C12 C17 1.391(5)
C12 C13 1.409(5)
C13 O2 1.350(5)
C13 C14 1.396(6)
C14 C15 1.377(6)
C15 C16 1.381(6)
C16 C17 1.383(5)
C18 C23 1.386(5)
C18 C19 1.395(5)
C19 C20 1.381(5)
C20 C21 1.372(6)
C21 C22 1.371(6)
C22 C23 1.384(5)
C24 C29 1.386(5)
C24 C25 1.393(5)
C25 C26 1.381(6)
C26 C27 1.381(6)
C27 C28 1.379(6)
C28 C29 1.381(5)
C31 C32 1.390(6)
C31 C36 1.391(6)
C31 C37 1.456(7)
C32 C33 1.358(6)
C33 C34 1.398(6)
C34 C35 1.375(7)
C35 C36 1.365(7)
C38 C39 1.390(7)
C38 C43 1.391(7)
C38 C44 1.469(8)
C39 C40 1.366(8)
C40 C41 1.391(8)
C41 C42 1.388(8)
C42 C43 1.373(7)
C38X C43X 1.386(7)
C38X C39X 1.395(7)
C38X C44X 1.473(8)
C39X C40X 1.371(8)
C40X C41X 1.385(8)
C41X C42X 1.388(8)
C42X C43X 1.372(8)

loop_
_geom_hbond_atom_site_label_D
_geom_hbond_atom_site_label_H
_geom_hbond_atom_site_label_A
_geom_hbond_distance_DH
_geom_hbond_distance_HA
_geom_hbond_distance_DA
_geom_hbond_angle_DHA
O2 H2 O1 0.79(5) 1.75(6) 2.509(5) 160(6)

loop_
_geom_torsion_atom_site_label_1
_geom_torsion_atom_site_label_2
_geom_torsion_atom_site_label_3
_geom_torsion_atom_site_label_4
_geom_torsion
C30 Pt1 P1 C18 51.37(18)
N1 Pt1 P1 C18 -134.41(17)
C30 Pt1 P1 C24 -71.44(18)
N1 Pt1 P1 C24 102.78(16)
C30 Pt1 P1 C1 170.22(17)
N1 Pt1 P1 C1 -15.56(16)
N2 Pt1 N1 C7 -178.2(4)
P1 Pt1 N1 C7 3.0(4)
N2 Pt1 N1 C8 7.5(3)
P1 Pt1 N1 C8 -171.3(2)
C30 Pt1 N2 C11 -45.4(4)
N1 Pt1 N2 C11 140.3(4)
C30 Pt1 N2 C10 140.8(3)
N1 Pt1 N2 C10 -33.5(3)
C18 P1 C1 C2 -36.8(3)
C24 P1 C1 C2 73.7(3)
Pt1 P1 C1 C2 -161.8(3)
C18 P1 C1 C6 145.4(3)
C24 P1 C1 C6 -104.1(3)
Pt1 P1 C1 C6 20.5(3)
C6 C1 C2 C3 0.6(6)
P1 C1 C2 C3 -177.3(3)
C1 C2 C3 C4 0.8(7)
C2 C3 C4 C5 -0.6(7)
C3 C4 C5 C6 -1.0(7)
C4 C5 C6 C1 2.4(6)
C4 C5 C6 C7 -174.6(4)
C2 C1 C6 C5 -2.2(5)
P1 C1 C6 C5 175.6(3)
C2 C1 C6 C7 174.4(4)
P1 C1 C6 C7 -7.9(6)
C8 N1 C7 C6 -174.3(4)
Pt1 N1 C7 C6 11.6(6)
C5 C6 C7 N1 165.8(4)
C1 C6 C7 N1 -10.9(7)
C7 N1 C8 C9 82.5(5)
Pt1 N1 C8 C9 -102.3(3)
C7 N1 C8 C10 -155.8(4)
Pt1 N1 C8 C10 19.3(4)
C11 N2 C10 C8 -120.9(4)
Pt1 N2 C10 C8 54.2(4)
N1 C8 C10 N2 -47.9(4)
C9 C8 C10 N2 72.5(4)
C10 N2 C11 O1 -12.0(6)
Pt1 N2 C11 O1 174.7(3)
C10 N2 C11 C12 167.4(4)
Pt1 N2 C11 C12 -5.8(6)
O1 C11 C12 C17 151.8(4)
N2 C11 C12 C17 -27.7(6)
O1 C11 C12 C13 -21.3(5)
N2 C11 C12 C13 159.2(4)
C17 C12 C13 O2 -173.0(4)
C11 C12 C13 O2 0.6(6)
C17 C12 C13 C14 7.0(6)
C11 C12 C13 C14 -179.4(4)
O2 C13 C14 C15 176.4(4)
C12 C13 C14 C15 -3.6(6)
C13 C14 C15 C16 -1.4(7)
C14 C15 C16 C17 2.6(6)
C15 C16 C17 C12 1.1(6)
C13 C12 C17 C16 -5.9(6)
C11 C12 C17 C16 -179.1(4)
C24 P1 C18 C23 25.9(4)
C1 P1 C18 C23 135.2(3)
Pt1 P1 C18 C23 -101.7(3)
C24 P1 C18 C19 -160.5(3)
C1 P1 C18 C19 -51.2(3)
Pt1 P1 C18 C19 71.9(3)
C23 C18 C19 C20 -0.9(6)
P1 C18 C19 C20 -174.6(3)
C18 C19 C20 C21 0.1(7)
C19 C20 C21 C22 0.8(7)
C20 C21 C22 C23 -0.9(7)
C21 C22 C23 C18 0.2(6)
C19 C18 C23 C22 0.8(6)
P1 C18 C23 C22 174.4(3)
C18 P1 C24 C29 -128.0(3)
C1 P1 C24 C29 122.5(3)
Pt1 P1 C24 C29 -0.3(3)
C18 P1 C24 C25 54.0(4)
C1 P1 C24 C25 -55.5(4)
Pt1 P1 C24 C25 -178.3(3)
C29 C24 C25 C26 -0.9(6)
P1 C24 C25 C26 177.0(3)
C24 C25 C26 C27 0.0(6)
C25 C26 C27 C28 0.9(7)
C26 C27 C28 C29 -0.7(7)
C27 C28 C29 C24 -0.3(6)
C25 C24 C29 C28 1.1(6)
P1 C24 C29 C28 -177.0(3)
C36 C31 C32 C33 -0.3(8)
C37 C31 C32 C33 177.6(6)
C31 C32 C33 C34 0.4(8)
C32 C33 C34 C35 0.9(9)
C33 C34 C35 C36 -2.5(9)
C34 C35 C36 C31 2.7(9)
C32 C31 C36 C35 -1.2(9)
C37 C31 C36 C35 -179.1(6)
C43 C38 C39 C40 -1(3)
C44 C38 C39 C40 -178.9(19)
C38 C39 C40 C41 -4(4)
C39 C40 C41 C42 6(3)
C40 C41 C42 C43 -2(2)
C41 C42 C43 C38 -2.7(18)
C39 C38 C43 C42 5(2)
C44 C38 C43 C42 -177.9(10)
C43X C38X C39X C40X 4.7(19)
C44X C38X C39X C40X -177.9(13)
C38X C39X C40X C41X -5(3)
C39X C40X C41X C42X 6(4)
C40X C41X C42X C43X -7(4)
C41X C42X C43X C38X 7(3)
C39X C38X C43X C42X -6(2)
C44X C38X C43X C42X 177.0(13)
